data_1568673
loop_
_publ_author_name
'Radan, Kristian'
'Cotman, Andrej Emanuel'
'Lozin\<sek, Matic'

_publ_section_title
;
 (1<i>S</i>,2<i>S</i>)-2-[(<i>S</i>)-2,2,2-Trifluoro-1-hydroxyethyl]-1-tetralol
;
_journal_coeditor_code TK4089
_journal_issue 3
_journal_name_full IUCrData
_journal_page_first x230217
_journal_paper_doi 10.1107/S2414314623002171
_journal_volume 8
_journal_year 2023
_chemical_absolute_configuration ad
_chemical_formula_iupac 'C12 H13 F3 O2'
_chemical_formula_moiety 'C12 H13 F3 O2'
_chemical_formula_sum 'C12 H13 F3 O2'
_chemical_formula_weight 246.22
_chemical_name_common (1<i>S</i>,2<i>S</i>)-2-[(<i>S</i>)-2,2,2-Trifluoro-1-hydroxyethyl]-1-tetralol
_chemical_name_systematic
(1<i>S</i>,2<i>S</i>)-2-[(<i>S</i>)-2,2,2-Trifluoro-1-hydroxyethyl]-1,2,3,4-tetrahydronaphthalen-1-ol
_space_group_crystal_system orthorhombic
_space_group_IT_number 19
_space_group_name_Hall 'P 2ac 2ab'
_space_group_name_H-M_alt 'P 21 21 21'
_atom_sites_solution_hydrogens difmap
_atom_sites_solution_primary iterative
_audit_creation_method
;
Olex2 1.5
(compiled 2022.04.07 svn.rca3783a0 for OlexSys, GUI svn.r6498)
;
_cell_angle_alpha 90
_cell_angle_beta 90
_cell_angle_gamma 90
_cell_formula_units_Z 4
_cell_length_a 7.75558(10)
_cell_length_b 9.02843(10)
_cell_length_c 15.5656(2)
_cell_measurement_reflns_used 29238
_cell_measurement_temperature 99.99(10)
_cell_measurement_theta_max 75.6470
_cell_measurement_theta_min 2.8500
_cell_volume 1089.91(2)
_computing_cell_refinement
;
CrysAlisPro (Rigaku OD, 2022)
;
_computing_data_collection
;
CrysAlisPro (Rigaku OD, 2022)
;
_computing_data_reduction
;
CrysAlisPro (Rigaku OD, 2022)
;
_computing_molecular_graphics
;
Olex2 (Dolomanov <i>et al.</i>,  2009), DIAMOND (Brandenburg,
2005)
;
_computing_publication_material
;
Olex2 (Dolomanov <i>et al.</i>,  2009), publCIF (Westrip, 2010)
;
_computing_structure_refinement
;
<i>SHELXL2019/2</i> (Sheldrick, 2015)
;
_computing_structure_solution
;
<i>olex2.solve</i> (Dolomanov <i>et al.</i>,  2009)
;
_diffrn_ambient_temperature 99.99(10)
_diffrn_detector 'Hybrid Pixel Array Detector'
_diffrn_detector_area_resol_mean 13.3333
_diffrn_measured_fraction_theta_full 1.000
_diffrn_measured_fraction_theta_max 1.000
_diffrn_measurement_device 'four-circle diffractometer'
_diffrn_measurement_device_type 'XtaLAB Synergy-S, Dualflex, Eiger2 R CdTe 1M'
_diffrn_measurement_method '\w scans'
_diffrn_radiation_monochromator mirror
_diffrn_radiation_probe x-ray
_diffrn_radiation_type 'Cu K\a'
_diffrn_radiation_wavelength 1.54184
_diffrn_reflns_av_R_equivalents 0.0532
_diffrn_reflns_av_unetI/netI 0.0129
_diffrn_reflns_limit_h_max 8
_diffrn_reflns_limit_h_min -9
_diffrn_reflns_limit_k_max 11
_diffrn_reflns_limit_k_min -11
_diffrn_reflns_limit_l_max 19
_diffrn_reflns_limit_l_min -19
_diffrn_reflns_number 38720
_diffrn_reflns_theta_full 67.684
_diffrn_reflns_theta_max 76.130
_diffrn_reflns_theta_min 5.665
_diffrn_source 'micro-focus sealed X-ray tube'
_exptl_absorpt_coefficient_mu 1.170
_exptl_absorpt_correction_T_max 1.000
_exptl_absorpt_correction_T_min 0.886
_exptl_absorpt_correction_type gaussian
_exptl_absorpt_process_details
;
(CrysAlisPro; Rigaku OD, 2022)
;
_exptl_crystal_colour colourless
_exptl_crystal_density_diffrn 1.501
_exptl_crystal_description cube
_exptl_crystal_F_000 512
_exptl_crystal_size_max 0.083
_exptl_crystal_size_mid 0.071
_exptl_crystal_size_min 0.056
_refine_diff_density_max 0.352
_refine_diff_density_min -0.170
_refine_ls_abs_structure_details
;
Flack <i>x</i> determined using 929 quotients
[(<i>I</i>^+^)--(<i>I</i>^--^)]/[(<i>I</i>^+^)+(<i>I</i>^--^)]
(Parsons <i>et al.</i>,  2013)
;
_refine_ls_abs_structure_Flack 0.06(5)
_refine_ls_extinction_coef 0.0016(4)
_refine_ls_extinction_expression Fc^*^=kFc[1+0.001xFc^2^\l^3^/sin(2\q)]^-1/4^
_refine_ls_extinction_method
;
SHELXL-2019/2 (Sheldrick, 2015)
;
_refine_ls_goodness_of_fit_ref 1.064
_refine_ls_hydrogen_treatment refall
_refine_ls_matrix_type full
_refine_ls_number_parameters 207
_refine_ls_number_reflns 2273
_refine_ls_number_restraints 0
_refine_ls_restrained_S_all 1.064
_refine_ls_R_factor_all 0.0291
_refine_ls_R_factor_gt 0.0288
_refine_ls_shift/su_max 0.000
_refine_ls_shift/su_mean 0.000
_refine_ls_structure_factor_coef Fsqd
_refine_ls_weighting_details 'w=1/[\s^2^(Fo^2^)+(0.0325P)^2^+0.4546P] where P=(Fo^2^+2Fc^2^)/3'
_refine_ls_weighting_scheme calc
_refine_ls_wR_factor_gt 0.0725
_refine_ls_wR_factor_ref 0.0727
_reflns_number_gt 2255
_reflns_number_total 2273
_reflns_threshold_expression 'I > 2\s(I)'
_cod_data_source_file tk4089.cif
_cod_data_source_block I
_cod_original_cell_volume 1089.92(2)
_cod_database_code 1568673
_shelx_space_group_comment
;
The symmetry employed for this shelxl refinement is uniquely defined
by the following loop, which should always be used as a source of
symmetry information in preference to the above space-group names.
They are only intended as comments.
;
_shelx_estimated_absorpt_t_min 0.909
_shelx_estimated_absorpt_t_max 0.937

loop_
_space_group_symop_operation_xyz
'x, y, z'
'-x+1/2, -y, z+1/2'
'x+1/2, -y+1/2, -z'
'-x, y+1/2, -z+1/2'

loop_
_atom_site_type_symbol
_atom_site_label
_atom_site_fract_x
_atom_site_fract_y
_atom_site_fract_z
_atom_site_U_iso_or_equiv
_atom_site_adp_type
_atom_site_calc_flag
_atom_site_occupancy
_atom_site_disorder_assembly
_atom_site_disorder_group
F F3 0.80337(19) 0.85568(15) 0.60230(9) 0.0345(3) Uani d 1 . .
F F1 0.69235(19) 0.72956(16) 0.49867(9) 0.0322(3) Uani d 1 . .
O O2 0.49295(19) 0.76829(16) 0.65842(10) 0.0237(3) Uani d 1 . .
F F2 0.89287(17) 0.63500(16) 0.57649(10) 0.0355(4) Uani d 1 . .
O O1 0.38269(19) 0.51110(16) 0.74976(9) 0.0198(3) Uani d 1 . .
C C5 0.3786(3) 0.2240(2) 0.61093(12) 0.0179(4) Uani d 1 . .
C C1 0.3588(2) 0.4939(2) 0.65812(12) 0.0171(4) Uani d 1 . .
C C10 0.2838(3) 0.3406(2) 0.64639(12) 0.0178(4) Uani d 1 . .
C C12 0.7506(3) 0.7194(2) 0.57933(14) 0.0248(5) Uani d 1 . .
C C4 0.5590(3) 0.2478(2) 0.57692(13) 0.0203(4) Uani d 1 . .
C C11 0.6192(3) 0.6587(2) 0.64276(13) 0.0201(4) Uani d 1 . .
C C9 0.1166(3) 0.3148(2) 0.67633(14) 0.0211(4) Uani d 1 . .
C C8 0.0440(3) 0.1739(3) 0.67329(14) 0.0243(4) Uani d 1 . .
C C3 0.6458(3) 0.3820(2) 0.61755(13) 0.0196(4) Uani d 1 . .
C C7 0.1391(3) 0.0578(2) 0.63868(14) 0.0239(4) Uani d 1 . .
C C2 0.5296(2) 0.5175(2) 0.60927(13) 0.0178(4) Uani d 1 . .
C C6 0.3043(3) 0.0827(2) 0.60742(13) 0.0212(4) Uani d 1 . .
H H11 0.680(4) 0.646(3) 0.6961(16) 0.025(7) Uiso d 1 . .
H H6 0.369(3) -0.005(3) 0.5850(16) 0.024(6) Uiso d 1 . .
H H9 0.055(4) 0.395(3) 0.6995(17) 0.028(7) Uiso d 1 . .
H H8 -0.071(4) 0.156(3) 0.6950(17) 0.031(7) Uiso d 1 . .
H H3A 0.666(3) 0.359(3) 0.6794(16) 0.023(6) Uiso d 1 . .
H H1A 0.277(3) 0.570(3) 0.6402(15) 0.015(5) Uiso d 1 . .
H H4A 0.553(4) 0.266(3) 0.5136(17) 0.029(7) Uiso d 1 . .
H H2A 0.498(3) 0.534(3) 0.5494(16) 0.022(6) Uiso d 1 . .
H H4B 0.623(3) 0.155(3) 0.5878(17) 0.029(7) Uiso d 1 . .
H H7 0.094(4) -0.037(3) 0.6371(18) 0.031(7) Uiso d 1 . .
H H3B 0.757(3) 0.401(3) 0.5896(17) 0.024(6) Uiso d 1 . .
H H1 0.415(4) 0.598(4) 0.755(2) 0.053(10) Uiso d 1 . .
H H2 0.549(5) 0.848(4) 0.685(2) 0.059(10) Uiso d 1 . .

loop_
_atom_site_aniso_label
_atom_site_aniso_U_11
_atom_site_aniso_U_22
_atom_site_aniso_U_33
_atom_site_aniso_U_12
_atom_site_aniso_U_13
_atom_site_aniso_U_23
F3 0.0359(7) 0.0259(7) 0.0418(7) -0.0144(6) 0.0096(6) -0.0073(6)
F1 0.0371(7) 0.0326(7) 0.0271(6) -0.0095(6) 0.0025(6) 0.0059(5)
O2 0.0221(7) 0.0175(7) 0.0314(8) 0.0003(6) 0.0003(6) -0.0025(6)
F2 0.0200(6) 0.0358(8) 0.0507(8) -0.0024(6) 0.0095(6) 0.0009(6)
O1 0.0238(7) 0.0168(7) 0.0189(7) -0.0023(6) 0.0006(6) -0.0005(6)
C5 0.0196(9) 0.0172(9) 0.0170(8) 0.0007(8) -0.0039(8) 0.0016(7)
C1 0.0167(9) 0.0158(8) 0.0187(9) 0.0013(8) -0.0009(7) -0.0002(7)
C10 0.0180(9) 0.0169(9) 0.0184(8) 0.0001(8) -0.0029(7) 0.0025(7)
C12 0.0261(11) 0.0212(10) 0.0273(10) -0.0053(8) 0.0028(8) -0.0042(8)
C4 0.0203(10) 0.0178(9) 0.0230(10) 0.0025(7) 0.0034(8) -0.0008(8)
C11 0.0192(9) 0.0181(9) 0.0230(9) -0.0007(8) 0.0010(8) -0.0015(8)
C9 0.0178(9) 0.0218(10) 0.0236(9) 0.0006(8) -0.0016(8) 0.0010(8)
C8 0.0186(10) 0.0270(10) 0.0273(10) -0.0064(8) -0.0037(8) 0.0050(9)
C3 0.0155(8) 0.0211(9) 0.0222(9) 0.0006(7) 0.0017(8) -0.0002(8)
C7 0.0262(11) 0.0189(10) 0.0267(10) -0.0067(8) -0.0090(9) 0.0023(8)
C2 0.0180(9) 0.0163(8) 0.0192(9) -0.0014(7) 0.0001(8) -0.0005(7)
C6 0.0258(10) 0.0169(9) 0.0207(9) -0.0003(8) -0.0053(8) 0.0010(8)

loop_
_atom_type_symbol
_atom_type_description
_atom_type_scat_dispersion_real
_atom_type_scat_dispersion_imag
_atom_type_scat_source
C C 0.0181 0.0091 'International Tables Vol C Tables 4.2.6.8 and 6.1.1.4'
H H 0.0000 0.0000 'International Tables Vol C Tables 4.2.6.8 and 6.1.1.4'
F F 0.0727 0.0534 'International Tables Vol C Tables 4.2.6.8 and 6.1.1.4'
O O 0.0492 0.0322 'International Tables Vol C Tables 4.2.6.8 and 6.1.1.4'

loop_
_exptl_crystal_face_index_h
_exptl_crystal_face_index_k
_exptl_crystal_face_index_l
_exptl_crystal_face_perp_dist
0 -2 1 0.0434
2 2 -1 0.0337
0 1 0 0.0293
0 0 1 0.0234
-1 0 0 0.0347
0 1 -2 0.0312
2 1 -2 0.0335
-1 -1 2 0.0457
1 0 2 0.0318
-1 -1 -2 0.0391
-1 2 2 0.0375
2 1 -9 0.0199
5 -1 4 0.0406
-4 1 -6 0.0350
1 -2 -9 0.0272
0 -5 -6 0.0326
-1 -6 -2 0.0372
-1 -5 3 0.0410

loop_
_geom_angle_atom_site_label_1
_geom_angle_atom_site_label_2
_geom_angle_atom_site_label_3
_geom_angle_site_symmetry_1
_geom_angle_site_symmetry_3
_geom_angle
_geom_angle_publ_flag
C11 O2 H2 . . 107(2) ?
C1 O1 H1 . . 103(2) ?
C10 C5 C4 . . 121.21(17) ?
C10 C5 C6 . . 119.02(18) ?
C6 C5 C4 . . 119.76(18) ?
O1 C1 C10 . . 105.47(15) ?
O1 C1 C2 . . 111.18(15) ?
O1 C1 H1A . . 106.8(14) ?
C10 C1 C2 . . 113.45(16) ?
C10 C1 H1A . . 111.3(14) ?
C2 C1 H1A . . 108.5(14) ?
C5 C10 C1 . . 122.30(17) ?
C9 C10 C5 . . 119.60(18) ?
C9 C10 C1 . . 118.03(17) ?
F3 C12 C11 . . 111.16(18) ?
F1 C12 F3 . . 106.85(18) ?
F1 C12 F2 . . 106.60(18) ?
F1 C12 C11 . . 114.03(18) ?
F2 C12 F3 . . 106.17(17) ?
F2 C12 C11 . . 111.57(18) ?
C5 C4 C3 . . 112.12(16) ?
C5 C4 H4A . . 109.0(16) ?
C5 C4 H4B . . 106.6(16) ?
C3 C4 H4A . . 107.5(16) ?
C3 C4 H4B . . 112.4(16) ?
H4A C4 H4B . . 109(2) ?
O2 C11 C12 . . 108.89(16) ?
O2 C11 C2 . . 108.96(16) ?
O2 C11 H11 . . 106.0(16) ?
C12 C11 C2 . . 112.35(17) ?
C12 C11 H11 . . 105.9(16) ?
C2 C11 H11 . . 114.5(17) ?
C10 C9 H9 . . 117.8(17) ?
C8 C9 C10 . . 121.10(19) ?
C8 C9 H9 . . 121.1(17) ?
C9 C8 H8 . . 120.9(17) ?
C7 C8 C9 . . 119.2(2) ?
C7 C8 H8 . . 119.9(17) ?
C4 C3 C2 . . 110.02(16) ?
C4 C3 H3A . . 107.8(16) ?
C4 C3 H3B . . 110.2(15) ?
C2 C3 H3A . . 110.1(15) ?
C2 C3 H3B . . 109.8(15) ?
H3A C3 H3B . . 109(2) ?
C8 C7 H7 . . 120.7(17) ?
C6 C7 C8 . . 120.20(19) ?
C6 C7 H7 . . 119.1(17) ?
C1 C2 C11 . . 109.55(16) ?
C1 C2 H2A . . 105.9(15) ?
C11 C2 H2A . . 108.1(15) ?
C3 C2 C1 . . 110.76(16) ?
C3 C2 C11 . . 111.62(16) ?
C3 C2 H2A . . 110.7(15) ?
C5 C6 H6 . . 121.9(14) ?
C7 C6 C5 . . 120.86(19) ?
C7 C6 H6 . . 117.2(14) ?

loop_
_geom_bond_atom_site_label_1
_geom_bond_atom_site_label_2
_geom_bond_site_symmetry_2
_geom_bond_distance
_geom_bond_publ_flag
F3 C12 . 1.345(2) ?
F1 C12 . 1.338(3) ?
O2 C11 . 1.413(2) ?
O2 H2 . 0.94(4) ?
F2 C12 . 1.342(3) ?
O1 C1 . 1.447(2) ?
O1 H1 . 0.83(4) ?
C5 C10 . 1.398(3) ?
C5 C4 . 1.511(3) ?
C5 C6 . 1.401(3) ?
C1 C10 . 1.512(3) ?
C1 C2 . 1.542(3) ?
C1 H1A . 0.98(2) ?
C10 C9 . 1.397(3) ?
C12 C11 . 1.522(3) ?
C4 C3 . 1.524(3) ?
C4 H4A . 1.00(3) ?
C4 H4B . 0.99(3) ?
C11 C2 . 1.542(3) ?
C11 H11 . 0.96(3) ?
C9 C8 . 1.392(3) ?
C9 H9 . 0.94(3) ?
C8 C7 . 1.390(3) ?
C8 H8 . 0.96(3) ?
C3 C2 . 1.525(3) ?
C3 H3A . 1.00(3) ?
C3 H3B . 0.98(3) ?
C7 C6 . 1.389(3) ?
C7 H7 . 0.93(3) ?
C2 H2A . 0.98(3) ?
C6 H6 . 1.00(3) ?

loop_
_geom_hbond_atom_site_label_D
_geom_hbond_atom_site_label_H
_geom_hbond_atom_site_label_A
_geom_hbond_site_symmetry_A
_geom_hbond_distance_DH
_geom_hbond_distance_HA
_geom_hbond_distance_DA
_geom_hbond_angle_DHA
_geom_hbond_publ_flag
O1 H1 O2 . 0.83(4) 2.23(4) 2.854(2) 133(3) yes
O2 H2 O1 4_656 0.94(4) 1.87(4) 2.789(2) 168(3) yes

loop_
_geom_torsion_atom_site_label_1
_geom_torsion_atom_site_label_2
_geom_torsion_atom_site_label_3
_geom_torsion_atom_site_label_4
_geom_torsion_site_symmetry_1
_geom_torsion_site_symmetry_2
_geom_torsion_site_symmetry_3
_geom_torsion_site_symmetry_4
_geom_torsion
_geom_torsion_publ_flag
F3 C12 C11 O2 . . . . 47.8(2) ?
F3 C12 C11 C2 . . . . 168.61(17) ?
F1 C12 C11 O2 . . . . -73.1(2) ?
F1 C12 C11 C2 . . . . 47.8(2) ?
O2 C11 C2 C1 . . . . -39.1(2) ?
O2 C11 C2 C3 . . . . -162.14(16) ?
F2 C12 C11 O2 . . . . 166.11(16) ?
F2 C12 C11 C2 . . . . -73.1(2) ?
O1 C1 C10 C5 . . . . -108.6(2) ?
O1 C1 C10 C9 . . . . 68.1(2) ?
O1 C1 C2 C11 . . . . -46.9(2) ?
O1 C1 C2 C3 . . . . 76.7(2) ?
C5 C10 C9 C8 . . . . 1.5(3) ?
C5 C4 C3 C2 . . . . -52.3(2) ?
C1 C10 C9 C8 . . . . -175.33(19) ?
C10 C5 C4 C3 . . . . 23.6(3) ?
C10 C5 C6 C7 . . . . -0.1(3) ?
C10 C1 C2 C11 . . . . -165.55(16) ?
C10 C1 C2 C3 . . . . -42.0(2) ?
C10 C9 C8 C7 . . . . -0.9(3) ?
C12 C11 C2 C1 . . . . -159.85(17) ?
C12 C11 C2 C3 . . . . 77.1(2) ?
C4 C5 C10 C1 . . . . -4.0(3) ?
C4 C5 C10 C9 . . . . 179.31(17) ?
C4 C5 C6 C7 . . . . 179.64(17) ?
C4 C3 C2 C1 . . . . 62.5(2) ?
C4 C3 C2 C11 . . . . -175.18(16) ?
C9 C8 C7 C6 . . . . -0.1(3) ?
C8 C7 C6 C5 . . . . 0.7(3) ?
C2 C1 C10 C5 . . . . 13.3(3) ?
C2 C1 C10 C9 . . . . -169.99(17) ?
C6 C5 C10 C1 . . . . 175.72(17) ?
C6 C5 C10 C9 . . . . -1.0(3) ?
C6 C5 C4 C3 . . . . -156.10(18) ?
